data_7238048
loop_
_publ_author_name
'Huang, Yunping'
'Liu, Yun'
'Sommerville, Parker J. W.'
'Kaminsky, Werner'
'Ginger, David S.'
'Luscombe, Christine K.'

_publ_section_title
;
 Theobromine and direct arylation: a sustainable and scalable solution to
 minimize aggregation caused quenching
;
_journal_name_full 'Green Chemistry'
_journal_paper_doi 10.1039/C9GC03391B
_journal_year 2019
_chemical_formula_moiety 'C46 H54 N8 O4'
_chemical_formula_sum 'C46 H54 N8 O4'
_chemical_formula_weight 782.97
_space_group_IT_number 2
_space_group_name_Hall '-P 1'
_space_group_name_H-M_alt 'P -1'
_symmetry_cell_setting triclinic
_symmetry_Int_Tables_number 2
_symmetry_space_group_name_Hall '-P 1'
_symmetry_space_group_name_H-M 'P -1'
_atom_sites_solution_hydrogens geom
_atom_sites_solution_primary direct
_audit_conform_dict_location ftp://ftp.iucr.org/pub/cif_core.dic
_audit_conform_dict_name cif_core.dic
_audit_conform_dict_version 2.4.3
_audit_creation_date 2018-06-29T14:19:03-00:00
_audit_creation_method 'WinGX routine CIF_UPDATE'
_audit_update_record
;
2019-11-01 deposited with the CCDC.	2019-11-11 downloaded from the CCDC.
;
_cell_angle_alpha 77.216(14)
_cell_angle_beta 86.717(15)
_cell_angle_gamma 85.596(18)
_cell_formula_units_Z 1
_cell_length_a 4.7211(18)
_cell_length_b 13.737(5)
_cell_length_c 15.384(6)
_cell_measurement_reflns_used 709
_cell_measurement_temperature 100(2)
_cell_measurement_theta_max 21.79
_cell_measurement_theta_min 2.72
_cell_measurement_wavelength 0.71073
_cell_volume 969.3(6)
_computing_cell_refinement 'SAINT V8.34A integration software'
_computing_data_collection 'Bruker APEX2 software'
_computing_data_reduction 'SORTAV (Blessing, 1995)'
_computing_molecular_graphics 'ORTEP-3 for Windows (Farrugia, 2012)'
_computing_publication_material 'WinGX publication routines (Farrugia, 2012)'
_computing_structure_refinement 'SHELXL-2014/7 (Sheldrick, 2014)'
_computing_structure_solution 'SHELXS-2013 (Sheldrick, 2008)'
_diffrn_ambient_temperature 100(2)
_diffrn_detector 'APEX-II CCD'
_diffrn_measured_fraction_theta_full 0.975
_diffrn_measured_fraction_theta_max 0.975
_diffrn_measurement_device '\k-geometry diffractometer'
_diffrn_measurement_device_type 'Bruker APEX-II'
_diffrn_measurement_method '\f or \w oscillation scans'
_diffrn_orient_matrix_UB_11 -0.121358
_diffrn_orient_matrix_UB_12 0.045552
_diffrn_orient_matrix_UB_13 -0.045124
_diffrn_orient_matrix_UB_21 -0.122351
_diffrn_orient_matrix_UB_22 0.020182
_diffrn_orient_matrix_UB_23 0.049133
_diffrn_orient_matrix_UB_31 0.124544
_diffrn_orient_matrix_UB_32 0.055803
_diffrn_orient_matrix_UB_33 -0.00042
_diffrn_radiation_monochromator graphite
_diffrn_radiation_probe x-ray
_diffrn_radiation_type MoK\a
_diffrn_radiation_wavelength 0.71073
_diffrn_reflns_av_R_equivalents 0.1113
_diffrn_reflns_av_unetI/netI 0.3039
_diffrn_reflns_Laue_measured_fraction_full 0.975
_diffrn_reflns_Laue_measured_fraction_max 0.975
_diffrn_reflns_limit_h_max 5
_diffrn_reflns_limit_h_min -5
_diffrn_reflns_limit_k_max 16
_diffrn_reflns_limit_k_min -14
_diffrn_reflns_limit_l_max 18
_diffrn_reflns_limit_l_min -18
_diffrn_reflns_number 4805
_diffrn_reflns_point_group_measured_fraction_full 0.975
_diffrn_reflns_point_group_measured_fraction_max 0.975
_diffrn_reflns_theta_full 25
_diffrn_reflns_theta_max 25.155
_diffrn_reflns_theta_min 1.523
_diffrn_source 'sealed x-ray tube'
_diffrn_standards_number 0
_exptl_absorpt_coefficient_mu 0.088
_exptl_absorpt_correction_T_max 0.746
_exptl_absorpt_correction_T_min 0.553
_exptl_absorpt_correction_type multi-scan
_exptl_absorpt_process_details
;
SADABS-2012/1 - Bruker AXS area detector scaling and absorption correction
;
_exptl_crystal_colour colourless
_exptl_crystal_density_diffrn 1.341
_exptl_crystal_density_method 'not measured'
_exptl_crystal_description plate
_exptl_crystal_F_000 418
_exptl_crystal_size_max 0.16
_exptl_crystal_size_mid 0.04
_exptl_crystal_size_min 0.01
_refine_diff_density_max 0.303
_refine_diff_density_min -0.301
_refine_diff_density_rms 0.067
_refine_ls_extinction_coef 0.011(3)
_refine_ls_extinction_expression Fc^*^=kFc[1+0.001xFc^2^\l^3^/sin(2\q)]^-1/4^
_refine_ls_extinction_method 'SHELXL-2014/7 (Sheldrick 2014'
_refine_ls_goodness_of_fit_ref 0.915
_refine_ls_hydrogen_treatment constr
_refine_ls_matrix_type full
_refine_ls_number_constraints 0
_refine_ls_number_parameters 265
_refine_ls_number_reflns 3404
_refine_ls_number_restraints 162
_refine_ls_restrained_S_all 0.927
_refine_ls_R_factor_all 0.2578
_refine_ls_R_factor_gt 0.0753
_refine_ls_shift/su_max 0
_refine_ls_shift/su_mean 0
_refine_ls_structure_factor_coef Fsqd
_refine_ls_weighting_details 'w=1/[\s^2^(Fo^2^)+(0.0601P)^2^] where P=(Fo^2^+2Fc^2^)/3'
_refine_ls_weighting_scheme calc
_refine_ls_wR_factor_gt 0.14
_refine_ls_wR_factor_ref 0.1999
_reflns_Friedel_coverage 0
_reflns_number_gt 1196
_reflns_number_total 3404
_reflns_threshold_expression 'I > 2\s(I)'
_cod_data_source_file c9gc03391b2.cif
_cod_data_source_block shelx
_cod_database_code 7238048
_shelx_estimated_absorpt_t_min 0.986
_shelx_estimated_absorpt_t_max 0.999

loop_
_symmetry_equiv_pos_as_xyz
'x, y, z'
'-x, -y, -z'

loop_
_atom_site_label
_atom_site_type_symbol
_atom_site_fract_x
_atom_site_fract_y
_atom_site_fract_z
_atom_site_U_iso_or_equiv
_atom_site_adp_type
_atom_site_occupancy
_atom_site_site_symmetry_order
_atom_site_calc_flag
_atom_site_refinement_flags_posn
_atom_site_refinement_flags_adp
C1 C 0.1842(12) 0.6687(4) 0.8214(4) 0.0253(15) Uani 1 1 d . U
H1 H 0.1004 0.7136 0.7721 0.03 Uiso 1 1 calc R U
C2 C 0.1218(12) 0.5687(4) 0.8409(4) 0.0279(15) Uani 1 1 d . U
H2 H -0.0091 0.5465 0.8061 0.033 Uiso 1 1 calc R U
C3 C 0.2491(11) 0.5011(4) 0.9108(4) 0.0214(14) Uani 1 1 d . U
C4 C 0.4364(11) 0.5347(3) 0.9641(4) 0.0201(14) Uani 1 1 d . U
C5 C 0.1963(12) 0.3958(4) 0.9286(4) 0.0292(16) Uani 1 1 d . U
H5 H 0.0738 0.3719 0.8922 0.035 Uiso 1 1 calc R U
C6 C 0.3219(12) 0.3322(4) 0.9970(4) 0.0250(15) Uani 1 1 d . U
H6 H 0.2839 0.2635 1.008 0.03 Uiso 1 1 calc R U
C7 C 0.5084(11) 0.3626(4) 1.0535(4) 0.0218(14) Uani 1 1 d . U
C8 C 0.6328(11) 0.2968(3) 1.1269(4) 0.0223(14) Uani 1 1 d . U
C9 C 0.5449(12) 0.1925(4) 1.1560(4) 0.0266(15) Uani 1 1 d . U
C10 C 0.3330(11) 0.0667(3) 1.2242(4) 0.0207(14) Uani 1 1 d . U
C11 C 0.5056(11) 0.0334(3) 1.1616(4) 0.0216(14) Uani 1 1 d . U
C12 C 0.8493(12) 0.1186(4) 1.0416(4) 0.0306(16) Uani 1 1 d . U
H12A H 1.0337 0.0888 1.0638 0.046 Uiso 1 1 calc R U
H12B H 0.8689 0.1883 1.0104 0.046 Uiso 1 1 calc R U
H12C H 0.7837 0.0809 1.0003 0.046 Uiso 1 1 calc R U
C13 C 0.5155(12) -0.0677(4) 1.1506(4) 0.0248(15) Uani 1 1 d . U
C14 C 0.1201(12) -0.0893(4) 1.2678(4) 0.0283(15) Uani 1 1 d . U
C15 C -0.0305(12) 0.0442(4) 1.3469(4) 0.0326(17) Uani 1 1 d . U
H15A H 0.04 0.1066 1.3554 0.049 Uiso 1 1 calc R U
H15B H -0.0245 -0.0058 1.4033 0.049 Uiso 1 1 calc R U
H15C H -0.2268 0.0567 1.3277 0.049 Uiso 1 1 calc R U
C16 C 0.2823(13) -0.2279(3) 1.2016(4) 0.0304(16) Uani 1 1 d . U
H16A H 0.3824 -0.241 1.1466 0.036 Uiso 1 1 calc R U
H16B H 0.0782 -0.2377 1.1979 0.036 Uiso 1 1 calc R U
C17 C 0.4008(12) -0.3018(3) 1.2821(4) 0.0294(16) Uani 1 1 d . U
H17A H 0.3252 -0.2819 1.3374 0.035 Uiso 1 1 calc R U
H17B H 0.6105 -0.3004 1.2801 0.035 Uiso 1 1 calc R U
C18 C 0.3208(12) -0.4075(3) 1.2836(4) 0.0291(16) Uani 1 1 d . U
H18A H 0.4019 -0.4276 1.2289 0.035 Uiso 1 1 calc R U
H18B H 0.1113 -0.4076 1.2828 0.035 Uiso 1 1 calc R U
C19 C 0.4254(13) -0.4846(3) 1.3651(4) 0.0325(16) Uani 1 1 d . U
H19A H 0.6345 -0.4834 1.3665 0.039 Uiso 1 1 calc R U
H19B H 0.3412 -0.4652 1.4197 0.039 Uiso 1 1 calc R U
C20 C 0.3521(13) -0.5893(3) 1.3659(4) 0.0324(16) Uani 1 1 d . U
H20A H 0.4276 -0.6074 1.3098 0.039 Uiso 1 1 calc R U
H20B H 0.1427 -0.5913 1.3676 0.039 Uiso 1 1 calc R U
C21 C 0.4696(13) -0.6670(4) 1.4446(4) 0.0351(17) Uani 1 1 d . U
H21A H 0.6768 -0.6609 1.4459 0.042 Uiso 1 1 calc R U
H21B H 0.3811 -0.6522 1.5005 0.042 Uiso 1 1 calc R U
C22 C 0.4184(13) -0.7739(4) 1.4419(4) 0.0354(17) Uani 1 1 d . U
H22A H 0.2108 -0.7811 1.4445 0.043 Uiso 1 1 calc R U
H22B H 0.4961 -0.7874 1.3843 0.043 Uiso 1 1 calc R U
C23 C 0.5487(13) -0.8505(4) 1.5160(4) 0.0401(18) Uani 1 1 d . U
H23A H 0.5072 -0.9175 1.51 0.06 Uiso 1 1 calc R U
H23B H 0.7551 -0.8453 1.5132 0.06 Uiso 1 1 calc R U
H23C H 0.4694 -0.839 1.5735 0.06 Uiso 1 1 calc R U
N1 N 0.6442(9) 0.1153(3) 1.1160(3) 0.0235(12) Uani 1 1 d . U
N2 N 0.3539(10) 0.1647(3) 1.2218(3) 0.0260(13) Uani 1 1 d . U
N3 N 0.1485(10) 0.0070(3) 1.2788(3) 0.0265(13) Uani 1 1 d . U
N4 N 0.3154(9) -0.1231(3) 1.2070(3) 0.0229(12) Uani 1 1 d . U
O1 O -0.0570(8) -0.1424(2) 1.3109(3) 0.0307(11) Uani 1 1 d . .
O2 O 0.6746(8) -0.1047(2) 1.0988(3) 0.0313(11) Uani 1 1 d . .

loop_
_atom_site_aniso_label
_atom_site_aniso_U_11
_atom_site_aniso_U_22
_atom_site_aniso_U_33
_atom_site_aniso_U_23
_atom_site_aniso_U_13
_atom_site_aniso_U_12
C1 0.030(3) 0.014(3) 0.028(3) -0.001(2) -0.002(3) 0.011(2)
C2 0.029(3) 0.023(3) 0.031(3) -0.008(2) 0.003(3) 0.003(2)
C3 0.022(3) 0.015(2) 0.025(3) -0.001(2) 0.003(3) 0.004(2)
C4 0.018(3) 0.016(3) 0.025(3) -0.006(2) 0.006(3) 0.006(2)
C5 0.030(3) 0.022(3) 0.036(3) -0.009(3) 0.004(3) -0.003(2)
C6 0.029(3) 0.013(2) 0.032(3) -0.005(2) 0.006(3) 0.001(2)
C7 0.021(3) 0.016(3) 0.029(3) -0.010(2) 0.004(3) 0.000(2)
C8 0.022(3) 0.012(2) 0.029(3) 0.000(2) 0.004(3) 0.002(2)
C9 0.030(3) 0.014(3) 0.034(3) -0.006(2) 0.000(3) 0.009(2)
C10 0.019(3) 0.012(3) 0.027(3) 0.001(2) 0.003(3) 0.003(2)
C11 0.025(3) 0.013(2) 0.025(3) 0.000(2) 0.003(3) -0.002(2)
C12 0.038(4) 0.014(3) 0.038(4) -0.004(3) 0.009(3) 0.001(3)
C13 0.026(3) 0.011(3) 0.034(3) -0.001(2) -0.001(3) 0.008(2)
C14 0.030(3) 0.021(3) 0.031(3) -0.002(2) 0.000(3) 0.008(3)
C15 0.036(4) 0.018(3) 0.041(4) -0.005(3) 0.005(3) 0.006(3)
C16 0.039(3) 0.019(3) 0.033(3) -0.008(2) 0.000(3) 0.003(2)
C17 0.032(3) 0.018(3) 0.035(4) -0.001(2) 0.001(3) 0.000(2)
C18 0.038(3) 0.017(3) 0.033(3) -0.010(2) 0.002(3) 0.002(2)
C19 0.040(3) 0.017(3) 0.036(4) -0.001(2) 0.000(3) 0.007(2)
C20 0.044(3) 0.015(3) 0.036(4) -0.004(2) 0.000(3) 0.005(2)
C21 0.042(3) 0.020(3) 0.041(4) -0.005(3) 0.001(3) -0.002(2)
C22 0.044(3) 0.020(3) 0.041(4) -0.008(3) 0.005(3) 0.002(3)
C23 0.050(4) 0.020(3) 0.047(4) -0.003(3) 0.005(4) 0.002(3)
N1 0.022(3) 0.016(2) 0.031(3) -0.003(2) -0.002(2) 0.0082(19)
N2 0.029(3) 0.012(2) 0.034(3) -0.003(2) 0.003(2) 0.0079(19)
N3 0.033(3) 0.012(2) 0.033(3) -0.005(2) 0.006(2) 0.006(2)
N4 0.021(2) 0.011(2) 0.034(3) -0.005(2) 0.004(2) 0.0051(18)
O1 0.030(3) 0.017(2) 0.042(3) -0.0047(19) 0.013(2) 0.0010(19)
O2 0.036(3) 0.0127(19) 0.043(3) -0.0074(19) 0.008(2) 0.0055(18)

loop_
_atom_type_symbol
_atom_type_description
_atom_type_scat_dispersion_real
_atom_type_scat_dispersion_imag
_atom_type_scat_source
C C 0.0033 0.0016 'International Tables Vol C Tables 4.2.6.8 and 6.1.1.4'
H H 0 0 'International Tables Vol C Tables 4.2.6.8 and 6.1.1.4'
N N 0.0061 0.0033 'International Tables Vol C Tables 4.2.6.8 and 6.1.1.4'
O O 0.0106 0.006 'International Tables Vol C Tables 4.2.6.8 and 6.1.1.4'

loop_
_geom_angle_atom_site_label_1
_geom_angle_atom_site_label_2
_geom_angle_atom_site_label_3
_geom_angle
_geom_angle_site_symmetry_1
_geom_angle_site_symmetry_3
C8 C1 C2 120.6(5) 2_667 .
C8 C1 H1 119.7 2_667 .
C2 C1 H1 119.7 . .
C3 C2 C1 120.6(5) . .
C3 C2 H2 119.7 . .
C1 C2 H2 119.7 . .
C2 C3 C4 119.7(4) . .
C2 C3 C5 120.9(5) . .
C4 C3 C5 119.4(5) . .
C3 C4 C7 119.8(5) . 2_667
C3 C4 C4 119.3(6) . 2_667
C7 C4 C4 120.9(6) 2_667 2_667
C6 C5 C3 119.5(5) . .
C6 C5 H5 120.3 . .
C3 C5 H5 120.3 . .
C5 C6 C7 123.2(5) . .
C5 C6 H6 118.4 . .
C7 C6 H6 118.4 . .
C8 C7 C4 119.0(5) . 2_667
C8 C7 C6 123.3(5) . .
C4 C7 C6 117.7(5) 2_667 .
C1 C8 C7 120.2(4) 2_667 .
C1 C8 C9 118.9(5) 2_667 .
C7 C8 C9 120.5(5) . .
N2 C9 N1 112.7(4) . .
N2 C9 C8 123.2(5) . .
N1 C9 C8 124.0(5) . .
N2 C10 C11 112.7(4) . .
N2 C10 N3 125.0(5) . .
C11 C10 N3 122.2(4) . .
C10 C11 N1 105.6(4) . .
C10 C11 C13 122.6(5) . .
N1 C11 C13 131.7(5) . .
N1 C12 H12A 109.5 . .
N1 C12 H12B 109.5 . .
H12A C12 H12B 109.5 . .
N1 C12 H12C 109.5 . .
H12A C12 H12C 109.5 . .
H12B C12 H12C 109.5 . .
O2 C13 N4 121.8(4) . .
O2 C13 C11 126.5(5) . .
N4 C13 C11 111.6(5) . .
O1 C14 N3 121.9(5) . .
O1 C14 N4 122.2(5) . .
N3 C14 N4 115.9(5) . .
N3 C15 H15A 109.5 . .
N3 C15 H15B 109.5 . .
H15A C15 H15B 109.5 . .
N3 C15 H15C 109.5 . .
H15A C15 H15C 109.5 . .
H15B C15 H15C 109.5 . .
N4 C16 C17 111.7(4) . .
N4 C16 H16A 109.3 . .
C17 C16 H16A 109.3 . .
N4 C16 H16B 109.3 . .
C17 C16 H16B 109.3 . .
H16A C16 H16B 107.9 . .
C16 C17 C18 111.0(5) . .
C16 C17 H17A 109.4 . .
C18 C17 H17A 109.4 . .
C16 C17 H17B 109.4 . .
C18 C17 H17B 109.4 . .
H17A C17 H17B 108 . .
C17 C18 C19 113.3(5) . .
C17 C18 H18A 108.9 . .
C19 C18 H18A 108.9 . .
C17 C18 H18B 108.9 . .
C19 C18 H18B 108.9 . .
H18A C18 H18B 107.7 . .
C20 C19 C18 113.5(5) . .
C20 C19 H19A 108.9 . .
C18 C19 H19A 108.9 . .
C20 C19 H19B 108.9 . .
C18 C19 H19B 108.9 . .
H19A C19 H19B 107.7 . .
C19 C20 C21 113.5(5) . .
C19 C20 H20A 108.9 . .
C21 C20 H20A 108.9 . .
C19 C20 H20B 108.9 . .
C21 C20 H20B 108.9 . .
H20A C20 H20B 107.7 . .
C22 C21 C20 114.0(5) . .
C22 C21 H21A 108.8 . .
C20 C21 H21A 108.8 . .
C22 C21 H21B 108.8 . .
C20 C21 H21B 108.8 . .
H21A C21 H21B 107.7 . .
C23 C22 C21 114.0(5) . .
C23 C22 H22A 108.8 . .
C21 C22 H22A 108.8 . .
C23 C22 H22B 108.8 . .
C21 C22 H22B 108.8 . .
H22A C22 H22B 107.6 . .
C22 C23 H23A 109.5 . .
C22 C23 H23B 109.5 . .
H23A C23 H23B 109.5 . .
C22 C23 H23C 109.5 . .
H23A C23 H23C 109.5 . .
H23B C23 H23C 109.5 . .
C11 N1 C9 105.2(4) . .
C11 N1 C12 126.9(4) . .
C9 N1 C12 127.9(4) . .
C9 N2 C10 103.8(4) . .
C10 N3 C14 119.9(5) . .
C10 N3 C15 121.0(4) . .
C14 N3 C15 119.0(4) . .
C13 N4 C14 127.2(4) . .
C13 N4 C16 119.5(5) . .
C14 N4 C16 113.2(4) . .

loop_
_geom_bond_atom_site_label_1
_geom_bond_atom_site_label_2
_geom_bond_distance
_geom_bond_site_symmetry_2
C1 C8 1.384(7) 2_667
C1 C2 1.389(7) .
C1 H1 0.95 .
C2 C3 1.388(7) .
C2 H2 0.95 .
C3 C4 1.407(7) .
C3 C5 1.450(7) .
C4 C7 1.417(6) 2_667
C4 C4 1.419(10) 2_667
C5 C6 1.344(7) .
C5 H5 0.95 .
C6 C7 1.418(7) .
C6 H6 0.95 .
C7 C8 1.408(7) .
C7 C4 1.417(6) 2_667
C8 C1 1.384(7) 2_667
C8 C9 1.487(7) .
C9 N2 1.327(6) .
C9 N1 1.379(6) .
C10 N2 1.348(6) .
C10 C11 1.360(7) .
C10 N3 1.363(6) .
C11 N1 1.377(6) .
C11 C13 1.434(7) .
C12 N1 1.452(6) .
C12 H12A 0.98 .
C12 H12B 0.98 .
C12 H12C 0.98 .
C13 O2 1.228(6) .
C13 N4 1.396(6) .
C14 O1 1.219(6) .
C14 N3 1.388(6) .
C14 N4 1.404(7) .
C15 N3 1.463(6) .
C15 H15A 0.98 .
C15 H15B 0.98 .
C15 H15C 0.98 .
C16 N4 1.480(6) .
C16 C17 1.521(7) .
C16 H16A 0.99 .
C16 H16B 0.99 .
C17 C18 1.523(7) .
C17 H17A 0.99 .
C17 H17B 0.99 .
C18 C19 1.529(7) .
C18 H18A 0.99 .
C18 H18B 0.99 .
C19 C20 1.502(7) .
C19 H19A 0.99 .
C19 H19B 0.99 .
C20 C21 1.525(7) .
C20 H20A 0.99 .
C20 H20B 0.99 .
C21 C22 1.516(7) .
C21 H21A 0.99 .
C21 H21B 0.99 .
C22 C23 1.496(7) .
C22 H22A 0.99 .
C22 H22B 0.99 .
C23 H23A 0.98 .
C23 H23B 0.98 .
C23 H23C 0.98 .
